data_2209007
loop_
_publ_author_name
'San-Jun Peng'
'Cong-Shan Zhou'
'Tao Yang'

_publ_section_title
;
 Bis[2-(4-chlorophenyliminomethyl)phenolato]nickel(II)
;
_journal_coeditor_code SJ2044
_journal_issue 5
_journal_name_full 'Acta Crystallographica Section E'
_journal_page_first m1066
_journal_page_last m1068
_journal_paper_doi 10.1107/S1600536806013389
_journal_volume 62
_journal_year 2006
_chemical_formula_iupac '[Ni (C13 H9 Cl N O)2]'
_chemical_formula_moiety 'C26 H18 Cl2 N2 Ni O2'
_chemical_formula_sum 'C26 H18 Cl2 N2 Ni O2'
_chemical_formula_weight 520.03
_chemical_name_systematic
;
Bis[2-(4-chlorophenyliminomethyl)phenolato]nickel(II)
;
_space_group_IT_number 14
_symmetry_cell_setting monoclinic
_symmetry_space_group_name_Hall '-P 2ybc'
_symmetry_space_group_name_H-M 'P 1 21/c 1'
_atom_sites_solution_hydrogens geom
_atom_sites_solution_primary direct
_atom_sites_solution_secondary difmap
_audit_creation_method SHELXL-97
_cell_angle_alpha 90.00
_cell_angle_beta 99.027(3)
_cell_angle_gamma 90.00
_cell_formula_units_Z 2
_cell_length_a 13.568(2)
_cell_length_b 10.676(3)
_cell_length_c 8.168(4)
_cell_measurement_reflns_used 1065
_cell_measurement_temperature 298(2)
_cell_measurement_theta_max 25.03
_cell_measurement_theta_min 2.37
_cell_volume 1168.5(7)
_computing_cell_refinement 'SAINT (Bruker, 2000)'
_computing_data_collection 'SMART (Bruker, 2000)'
_computing_data_reduction SAINT
_computing_molecular_graphics SHELXTL
_computing_publication_material SHELXTL
_computing_structure_refinement SHELXTL
_computing_structure_solution 'SHELXTL (Bruker, 2000)'
_diffrn_ambient_temperature 298(2)
_diffrn_measured_fraction_theta_full 0.991
_diffrn_measured_fraction_theta_max 0.991
_diffrn_measurement_device_type 'Bruker SMART APEX CCD area-detector'
_diffrn_measurement_method \w
_diffrn_radiation_monochromator graphite
_diffrn_radiation_source 'fine-focus sealed tube'
_diffrn_radiation_type MoK\a
_diffrn_radiation_wavelength 0.71073
_diffrn_reflns_av_R_equivalents 0.0645
_diffrn_reflns_av_sigmaI/netI 0.0858
_diffrn_reflns_limit_h_max 17
_diffrn_reflns_limit_h_min -17
_diffrn_reflns_limit_k_max 13
_diffrn_reflns_limit_k_min -13
_diffrn_reflns_limit_l_max 10
_diffrn_reflns_limit_l_min -10
_diffrn_reflns_number 9797
_diffrn_reflns_theta_full 27.48
_diffrn_reflns_theta_max 27.48
_diffrn_reflns_theta_min 1.52
_diffrn_standards_number 0
_exptl_absorpt_coefficient_mu 1.085
_exptl_absorpt_correction_T_max 0.9579
_exptl_absorpt_correction_T_min 0.8808
_exptl_absorpt_correction_type multi-scan
_exptl_absorpt_process_details '(SADABS; Bruker, 2000)'
_exptl_crystal_colour green
_exptl_crystal_density_diffrn 1.478
_exptl_crystal_density_method 'not measured'
_exptl_crystal_description plate
_exptl_crystal_F_000 532
_exptl_crystal_size_max 0.12
_exptl_crystal_size_mid 0.10
_exptl_crystal_size_min 0.04
_refine_diff_density_max 0.320
_refine_diff_density_min -0.308
_refine_ls_extinction_method none
_refine_ls_goodness_of_fit_ref 1.019
_refine_ls_hydrogen_treatment constr
_refine_ls_matrix_type full
_refine_ls_number_parameters 151
_refine_ls_number_reflns 2667
_refine_ls_number_restraints 0
_refine_ls_restrained_S_all 1.019
_refine_ls_R_factor_all 0.0969
_refine_ls_R_factor_gt 0.0508
_refine_ls_shift/su_max <0.001
_refine_ls_shift/su_mean <0.001
_refine_ls_structure_factor_coef Fsqd
_refine_ls_weighting_details 'calc w=1/[\s^2^(Fo^2^)+(0.0217P)^2^+0.3785P] where P=(Fo^2^+2Fc^2^)/3'
_refine_ls_weighting_scheme calc
_refine_ls_wR_factor_gt 0.1021
_refine_ls_wR_factor_ref 0.1197
_reflns_number_gt 1643
_reflns_number_total 2667
_reflns_threshold_expression I>2\s(I)
_cod_data_source_file sj2044.cif
_cod_data_source_block I
_cod_depositor_comments
;
The following automatic conversions were performed:
'_symmetry_cell_setting' value 'Monoclinic' changed to 'monoclinic'
according to '/home/saulius/struct/CIF-dictionaries/cif_core.dic'
dictionary named 'cif_core.dic' version 2.4.1 from 2010-06-29.

Automatic conversion script
Id: cif_fix_enum 1527 2010-12-29 10:47:43Z saulius 

The following automatic conversions were performed:

'_symmetry_cell_setting' value 'Monoclinic' changed to 'monoclinic'
according to /home/saulius/struct/CIF-dictionaries/cif_core.dic
dictionary named 'cif_core.dic' version 2.4.1 from 2010-06-29.

Automatic conversion script
Id: cif_fix_values 1715 2011-07-08 13:25:40Z adriana 
;
_cod_original_sg_symbol_H-M 'P 21/c'
_cod_database_code 2209007
_cod_database_fobs_code 2209007

loop_
_symmetry_equiv_pos_as_xyz
'x, y, z'
'-x, y+1/2, -z+1/2'
'-x, -y, -z'
'x, -y-1/2, z-1/2'

loop_
_atom_site_type_symbol
_atom_site_label
_atom_site_fract_x
_atom_site_fract_y
_atom_site_fract_z
_atom_site_U_iso_or_equiv
_atom_site_adp_type
_atom_site_calc_flag
_atom_site_refinement_flags
_atom_site_occupancy
Ni Ni1 0.5000 1.0000 0.0000 0.0431(2) Uani d S 1
Cl Cl1 1.02372(9) 0.85675(19) 0.1872(2) 0.1560(8) Uani d . 1
O O1 0.40108(17) 1.0304(2) 0.1322(3) 0.0588(7) Uani d . 1
N N1 0.59186(19) 0.9285(2) 0.1963(3) 0.0460(7) Uani d . 1
C C1 0.4579(2) 0.8898(3) 0.3557(4) 0.0453(8) Uani d . 1
C C2 0.3829(3) 0.9613(3) 0.2577(4) 0.0466(8) Uani d . 1
C C3 0.2869(3) 0.9601(3) 0.2993(5) 0.0548(9) Uani d . 1
H H3 0.2364 1.0058 0.2357 0.066 Uiso calc R 1
C C4 0.2660(3) 0.8924(3) 0.4330(5) 0.0614(10) Uani d . 1
H H4 0.2014 0.8927 0.4581 0.074 Uiso calc R 1
C C5 0.3392(3) 0.8242(3) 0.5306(5) 0.0608(10) Uani d . 1
H H5 0.3244 0.7790 0.6210 0.073 Uiso calc R 1
C C6 0.4338(3) 0.8239(3) 0.4921(4) 0.0539(9) Uani d . 1
H H6 0.4834 0.7788 0.5585 0.065 Uiso calc R 1
C C7 0.5579(2) 0.8861(3) 0.3252(4) 0.0482(8) Uani d . 1
H H7 0.6043 0.8491 0.4068 0.058 Uiso calc R 1
C C8 0.6959(2) 0.9099(3) 0.1944(4) 0.0510(8) Uani d . 1
C C9 0.7400(3) 0.7953(4) 0.2298(5) 0.0704(11) Uani d . 1
H H9 0.7015 0.7281 0.2550 0.084 Uiso calc R 1
C C10 0.8410(3) 0.7786(5) 0.2286(6) 0.0948(16) Uani d . 1
H H10 0.8703 0.7005 0.2518 0.114 Uiso calc R 1
C C11 0.8971(3) 0.8779(6) 0.1929(6) 0.0895(15) Uani d . 1
C C12 0.8550(3) 0.9932(5) 0.1555(5) 0.0828(13) Uani d . 1
H H12 0.8940 1.0600 0.1304 0.099 Uiso calc R 1
C C13 0.7534(3) 1.0091(4) 0.1556(5) 0.0649(10) Uani d . 1
H H13 0.7240 1.0867 0.1295 0.078 Uiso calc R 1

loop_
_atom_site_aniso_label
_atom_site_aniso_U_11
_atom_site_aniso_U_22
_atom_site_aniso_U_33
_atom_site_aniso_U_12
_atom_site_aniso_U_13
_atom_site_aniso_U_23
Ni1 0.0437(4) 0.0455(3) 0.0389(3) 0.0046(3) 0.0026(2) 0.0066(3)
Cl1 0.0442(7) 0.235(2) 0.1896(17) 0.0057(9) 0.0210(8) 0.0754(15)
O1 0.0608(15) 0.0646(16) 0.0515(15) 0.0169(11) 0.0108(12) 0.0139(11)
N1 0.0438(16) 0.0495(16) 0.0423(16) -0.0032(13) -0.0013(12) 0.0022(13)
C1 0.049(2) 0.0433(18) 0.0420(18) -0.0021(15) 0.0028(15) -0.0026(15)
C2 0.053(2) 0.0457(19) 0.0397(19) 0.0011(15) 0.0037(16) -0.0029(14)
C3 0.049(2) 0.061(2) 0.053(2) 0.0040(16) 0.0046(17) -0.0059(17)
C4 0.057(2) 0.064(2) 0.067(3) -0.0045(19) 0.020(2) -0.009(2)
C5 0.074(3) 0.053(2) 0.060(2) -0.0050(19) 0.023(2) 0.0036(18)
C6 0.066(2) 0.043(2) 0.052(2) 0.0016(17) 0.0082(18) 0.0039(16)
C7 0.051(2) 0.0449(19) 0.045(2) -0.0021(15) -0.0022(16) 0.0001(16)
C8 0.044(2) 0.057(2) 0.049(2) -0.0030(16) -0.0016(16) 0.0036(16)
C9 0.044(2) 0.071(3) 0.094(3) 0.0030(19) 0.004(2) 0.019(2)
C10 0.049(3) 0.104(4) 0.130(4) 0.014(2) 0.010(3) 0.040(3)
C11 0.040(2) 0.129(4) 0.097(4) -0.001(3) 0.002(2) 0.036(3)
C12 0.060(3) 0.109(4) 0.077(3) -0.035(3) 0.005(2) 0.016(3)
C13 0.063(2) 0.070(2) 0.060(2) -0.014(2) 0.0018(18) 0.008(2)

loop_
_atom_type_symbol
_atom_type_description
_atom_type_scat_dispersion_real
_atom_type_scat_dispersion_imag
_atom_type_scat_source
C C 0.0033 0.0016 'International Tables Vol C Tables 4.2.6.8 and 6.1.1.4'
H H 0.0000 0.0000 'International Tables Vol C Tables 4.2.6.8 and 6.1.1.4'
N N 0.0061 0.0033 'International Tables Vol C Tables 4.2.6.8 and 6.1.1.4'
O O 0.0106 0.0060 'International Tables Vol C Tables 4.2.6.8 and 6.1.1.4'
Ni Ni 0.3393 1.1124 'International Tables Vol C Tables 4.2.6.8 and 6.1.1.4'
Cl Cl 0.1484 0.1585 'International Tables Vol C Tables 4.2.6.8 and 6.1.1.4'

loop_
_geom_angle_atom_site_label_1
_geom_angle_atom_site_label_2
_geom_angle_atom_site_label_3
_geom_angle_site_symmetry_1
_geom_angle_site_symmetry_3
_geom_angle
_geom_angle_publ_flag
O1 Ni1 O1 . 3_675 180.0 y
O1 Ni1 N1 . 3_675 89.06(10) y
O1 Ni1 N1 3_675 3_675 90.94(10) ?
O1 Ni1 N1 . . 90.94(10) y
O1 Ni1 N1 3_675 . 89.06(10) ?
N1 Ni1 N1 3_675 . 180.00(14) y
C2 O1 Ni1 . . 126.1(2) ?
C7 N1 C8 . . 116.0(3) ?
C7 N1 Ni1 . . 121.6(2) ?
C8 N1 Ni1 . . 122.1(2) ?
C6 C1 C2 . . 119.0(3) ?
C6 C1 C7 . . 118.4(3) ?
C2 C1 C7 . . 122.6(3) ?
O1 C2 C3 . . 119.4(3) ?
O1 C2 C1 . . 122.4(3) ?
C3 C2 C1 . . 118.2(3) ?
C4 C3 C2 . . 121.0(3) ?
C4 C3 H3 . . 119.5 ?
C2 C3 H3 . . 119.5 ?
C3 C4 C5 . . 121.1(3) ?
C3 C4 H4 . . 119.5 ?
C5 C4 H4 . . 119.5 ?
C6 C5 C4 . . 119.0(3) ?
C6 C5 H5 . . 120.5 ?
C4 C5 H5 . . 120.5 ?
C5 C6 C1 . . 121.8(3) ?
C5 C6 H6 . . 119.1 ?
C1 C6 H6 . . 119.1 ?
N1 C7 C1 . . 127.2(3) ?
N1 C7 H7 . . 116.4 ?
C1 C7 H7 . . 116.4 ?
C9 C8 C13 . . 119.3(3) ?
C9 C8 N1 . . 121.4(3) ?
C13 C8 N1 . . 119.4(3) ?
C8 C9 C10 . . 120.9(4) ?
C8 C9 H9 . . 119.6 ?
C10 C9 H9 . . 119.6 ?
C11 C10 C9 . . 119.2(4) ?
C11 C10 H10 . . 120.4 ?
C9 C10 H10 . . 120.4 ?
C10 C11 C12 . . 121.3(4) ?
C10 C11 Cl1 . . 119.4(4) ?
C12 C11 Cl1 . . 119.3(4) ?
C11 C12 C13 . . 119.2(4) ?
C11 C12 H12 . . 120.4 ?
C13 C12 H12 . . 120.4 ?
C8 C13 C12 . . 120.2(4) ?
C8 C13 H13 . . 119.9 ?
C12 C13 H13 . . 119.9 ?

loop_
_geom_bond_atom_site_label_1
_geom_bond_atom_site_label_2
_geom_bond_site_symmetry_2
_geom_bond_distance
_geom_bond_publ_flag
Ni1 O1 . 1.878(2) y
Ni1 O1 3_675 1.878(2) ?
Ni1 N1 3_675 2.020(3) ?
Ni1 N1 . 2.020(3) y
Cl1 C11 . 1.741(4) ?
O1 C2 . 1.317(4) ?
N1 C7 . 1.295(4) ?
N1 C8 . 1.429(4) ?
C1 C6 . 1.399(4) ?
C1 C2 . 1.416(4) ?
C1 C7 . 1.419(4) ?
C2 C3 . 1.396(4) ?
C3 C4 . 1.376(5) ?
C3 H3 . 0.9300 ?
C4 C5 . 1.380(5) ?
C4 H4 . 0.9300 ?
C5 C6 . 1.369(5) ?
C5 H5 . 0.9300 ?
C6 H6 . 0.9300 ?
C7 H7 . 0.9300 ?
C8 C9 . 1.372(5) ?
C8 C13 . 1.381(5) ?
C9 C10 . 1.383(5) ?
C9 H9 . 0.9300 ?
C10 C11 . 1.363(6) ?
C10 H10 . 0.9300 ?
C11 C12 . 1.371(6) ?
C12 C13 . 1.389(5) ?
C12 H12 . 0.9300 ?
C13 H13 . 0.9300 ?
